data_7207305
loop_
_publ_author_name
'Xu, Yuanxiang'
'Zhang, Houyu'
'Li, Feng'
'Shen, Fangzhong'
'Wang, Huan'
'Li, Xianjie'
'Yu, Yang'
'Ma, Yuguang'

_publ_section_title
;
 Supramolecular interaction-induced self-assembly of organic molecules
 into ultra-long tubular crystals with wave guiding and amplified
 spontaneous emission
;
_journal_issue 4
_journal_name_full 'Journal of Materials Chemistry'
_journal_page_first 1592
_journal_paper_doi 10.1039/c1jm14815j
_journal_volume 22
_journal_year 2012
_chemical_formula_moiety 'C24 H16 N2'
_chemical_formula_sum 'C24 H16 N2'
_chemical_formula_weight 332.39
_chemical_melting_point ?
_chemical_name_systematic
;
?
;
_space_group_IT_number 2
_symmetry_cell_setting triclinic
_symmetry_space_group_name_Hall '-P 1'
_symmetry_space_group_name_H-M 'P -1'
_atom_sites_solution_hydrogens geom
_atom_sites_solution_primary direct
_atom_sites_solution_secondary difmap
_audit_creation_method SHELXL-97
_cell_angle_alpha 79.742(7)
_cell_angle_beta 68.025(7)
_cell_angle_gamma 67.714(7)
_cell_formula_units_Z 1
_cell_length_a 6.737(2)
_cell_length_b 8.541(3)
_cell_length_c 8.965(3)
_cell_measurement_reflns_used 1824
_cell_measurement_temperature 293(2)
_cell_measurement_theta_max 26.45
_cell_measurement_theta_min 2.45
_cell_volume 442.2(3)
_computing_cell_refinement 'Bruker SMART Apex II'
_computing_data_collection 'Bruker SMART Apex II'
_computing_data_reduction 'Bruker SAINT'
_computing_molecular_graphics SHELXP-97
_computing_publication_material SHELXTL
_computing_structure_refinement 'SHELXL-97 (Sheldrick, 1997)'
_computing_structure_solution 'SHELXS-97 (Sheldrick, 1990)'
_diffrn_ambient_temperature 293(2)
_diffrn_detector_area_resol_mean 9.00cm
_diffrn_measured_fraction_theta_full 0.997
_diffrn_measured_fraction_theta_max 0.997
_diffrn_measurement_device_type 'CCD area detector'
_diffrn_measurement_method 'phi and omega scans'
_diffrn_radiation_monochromator graphite
_diffrn_radiation_source 'fine-focus sealed tube'
_diffrn_radiation_type MoK\a
_diffrn_radiation_wavelength 0.71073
_diffrn_reflns_av_R_equivalents 0.0394
_diffrn_reflns_av_sigmaI/netI 0.0797
_diffrn_reflns_limit_h_max 8
_diffrn_reflns_limit_h_min -7
_diffrn_reflns_limit_k_max 10
_diffrn_reflns_limit_k_min -10
_diffrn_reflns_limit_l_max 11
_diffrn_reflns_limit_l_min -8
_diffrn_reflns_number 2845
_diffrn_reflns_theta_full 26.45
_diffrn_reflns_theta_max 26.45
_diffrn_reflns_theta_min 2.45
_diffrn_standards_decay_% none
_diffrn_standards_interval_count none
_diffrn_standards_interval_time none
_diffrn_standards_number none
_exptl_absorpt_coefficient_mu 0.074
_exptl_absorpt_correction_type none
_exptl_crystal_colour colourless
_exptl_crystal_density_diffrn 1.248
_exptl_crystal_density_meas ?
_exptl_crystal_density_method 'not measured'
_exptl_crystal_description needle
_exptl_crystal_F_000 174
_exptl_crystal_size_max 0.24
_exptl_crystal_size_mid 0.04
_exptl_crystal_size_min 0.03
_refine_diff_density_max 0.157
_refine_diff_density_min -0.140
_refine_diff_density_rms 0.036
_refine_ls_extinction_coef 0.027(10)
_refine_ls_extinction_expression Fc^*^=kFc[1+0.001xFc^2^\l^3^/sin(2\q)]^-1/4^
_refine_ls_extinction_method SHELXL
_refine_ls_goodness_of_fit_ref 0.946
_refine_ls_hydrogen_treatment mixed
_refine_ls_matrix_type full
_refine_ls_number_parameters 151
_refine_ls_number_reflns 1824
_refine_ls_number_restraints 6
_refine_ls_restrained_S_all 0.965
_refine_ls_R_factor_all 0.1464
_refine_ls_R_factor_gt 0.0563
_refine_ls_shift/su_max 0.000
_refine_ls_shift/su_mean 0.000
_refine_ls_structure_factor_coef Fsqd
_refine_ls_weighting_details 'calc w=1/[\s^2^(Fo^2^)+(0.0625P)^2^+0.0000P] where P=(Fo^2^+2Fc^2^)/3'
_refine_ls_weighting_scheme calc
_refine_ls_wR_factor_gt 0.1176
_refine_ls_wR_factor_ref 0.1574
_reflns_number_gt 807
_reflns_number_total 1824
_reflns_threshold_expression >2sigma(I)
_cod_data_source_file c1jm14815j.txt
_cod_data_source_block p-1
_cod_depositor_comments
;
The following automatic conversions were performed:

'_chemical_melting_point' value 'not measured' was changed to '?' -
the value is undefined or not given.

'_symmetry_cell_setting' value
'Triclinic' changed to 'triclinic' according to
/home/saulius/struct/CIF-dictionaries/cif_core.dic dictionary named
'cif_core.dic' version 2.4.1 from 2010-06-29.

Automatic conversion script
Id: cif_fix_values 1715 2011-07-08 13:25:40Z adriana 

The following automatic conversions were performed:

'_exptl_crystal_density_meas' value 'none' was changed to '?' - the
value is perceived as not measured.

Automatic conversion script
Id: cif_fix_values 3008 2015-01-20 13:52:24Z robertas 
;
_cod_original_sg_symbol_H-M P-1
_cod_database_code 7207305

loop_
_symmetry_equiv_pos_as_xyz
'x, y, z'
'-x, -y, -z'

loop_
_atom_site_label
_atom_site_type_symbol
_atom_site_fract_x
_atom_site_fract_y
_atom_site_fract_z
_atom_site_U_iso_or_equiv
_atom_site_adp_type
_atom_site_occupancy
_atom_site_symmetry_multiplicity
_atom_site_calc_flag
_atom_site_refinement_flags
N1 N 0.1966(5) 1.2298(4) 0.3277(4) 0.1084(12) Uani 1 1 d U
C1 C -0.3110(6) 1.3798(4) 0.6427(4) 0.0631(9) Uani 1 1 d .
H1 H -0.175(4) 1.408(3) 0.589(3) 0.063(9) Uiso 1 1 d .
C2 C -0.4623(6) 1.4482(4) 0.7886(4) 0.0731(10) Uani 1 1 d .
H2 H -0.420(5) 1.522(4) 0.834(4) 0.094(10) Uiso 1 1 d .
C3 C -0.6619(6) 1.4189(4) 0.8584(4) 0.0749(10) Uani 1 1 d .
H3 H -0.778(5) 1.465(4) 0.962(4) 0.088(10) Uiso 1 1 d .
C4 C -0.7152(6) 1.3180(5) 0.7861(4) 0.0786(11) Uani 1 1 d .
H4 H -0.866(5) 1.295(4) 0.845(3) 0.088(10) Uiso 1 1 d .
C5 C -0.5639(5) 1.2482(4) 0.6427(4) 0.0696(10) Uani 1 1 d .
H5 H -0.599(5) 1.176(4) 0.590(3) 0.085(10) Uiso 1 1 d .
C6 C -0.3602(4) 1.2773(3) 0.5669(3) 0.0497(7) Uani 1 1 d .
C7 C -0.1995(4) 1.2047(3) 0.4109(3) 0.0505(8) Uani 1 1 d .
C8 C -0.2558(5) 1.1426(4) 0.3105(3) 0.0551(8) Uani 1 1 d .
H8 H -0.417(4) 1.149(3) 0.348(3) 0.058(8) Uiso 1 1 d .
C9 C -0.1175(4) 1.0693(3) 0.1530(3) 0.0518(8) Uani 1 1 d .
C10 C -0.2321(5) 1.0797(4) 0.0475(4) 0.0599(9) Uani 1 1 d .
H10 H -0.398(5) 1.136(3) 0.080(3) 0.070(9) Uiso 1 1 d .
C11 C -0.1165(5) 1.0124(4) -0.1026(4) 0.0572(8) Uani 1 1 d .
H11 H -0.196(5) 1.028(3) -0.179(3) 0.079(9) Uiso 1 1 d .
C12 C 0.0218(5) 1.2155(4) 0.3626(4) 0.0669(9) Uani 1 1 d .

loop_
_atom_site_aniso_label
_atom_site_aniso_U_11
_atom_site_aniso_U_22
_atom_site_aniso_U_33
_atom_site_aniso_U_23
_atom_site_aniso_U_13
_atom_site_aniso_U_12
N1 0.0643(18) 0.153(3) 0.122(3) -0.062(2) -0.0120(18) -0.048(2)
C1 0.065(2) 0.072(2) 0.060(2) -0.0108(17) -0.0223(17) -0.0265(18)
C2 0.083(2) 0.076(2) 0.067(2) -0.0190(18) -0.024(2) -0.028(2)
C3 0.080(2) 0.073(2) 0.058(2) -0.0146(18) -0.0118(19) -0.018(2)
C4 0.074(2) 0.089(3) 0.068(2) -0.0182(19) 0.0002(19) -0.039(2)
C5 0.067(2) 0.085(3) 0.059(2) -0.0186(18) -0.0066(17) -0.0363(19)
C6 0.0519(16) 0.0526(18) 0.0495(16) -0.0022(13) -0.0206(13) -0.0196(14)
C7 0.0470(16) 0.0603(19) 0.0505(17) -0.0046(14) -0.0187(14) -0.0217(14)
C8 0.0454(17) 0.067(2) 0.0556(18) -0.0068(15) -0.0156(15) -0.0219(15)
C9 0.0477(17) 0.063(2) 0.0488(17) -0.0078(14) -0.0160(14) -0.0216(15)
C10 0.0431(17) 0.080(2) 0.0604(19) -0.0181(16) -0.0193(15) -0.0164(16)
C11 0.0498(17) 0.070(2) 0.0574(19) -0.0125(15) -0.0245(15) -0.0156(15)
C12 0.0552(18) 0.086(2) 0.067(2) -0.0268(17) -0.0156(16) -0.0255(18)

loop_
_atom_type_symbol
_atom_type_description
_atom_type_scat_dispersion_real
_atom_type_scat_dispersion_imag
_atom_type_scat_source
C C 0.0033 0.0016 'International Tables Vol C Tables 4.2.6.8 and 6.1.1.4'
H H 0.0000 0.0000 'International Tables Vol C Tables 4.2.6.8 and 6.1.1.4'
N N 0.0061 0.0033 'International Tables Vol C Tables 4.2.6.8 and 6.1.1.4'

loop_
_geom_angle_atom_site_label_1
_geom_angle_atom_site_label_2
_geom_angle_atom_site_label_3
_geom_angle
_geom_angle_site_symmetry_1
_geom_angle_site_symmetry_3
C2 C1 C6 120.4(3) . .
C2 C1 H1 120.5(15) . .
C6 C1 H1 119.0(15) . .
C3 C2 C1 120.6(3) . .
C3 C2 H2 122.8(18) . .
C1 C2 H2 116.6(18) . .
C2 C3 C4 120.3(3) . .
C2 C3 H3 124.5(17) . .
C4 C3 H3 115.2(17) . .
C5 C4 C3 119.2(3) . .
C5 C4 H4 122.7(16) . .
C3 C4 H4 118.1(16) . .
C4 C5 C6 122.1(3) . .
C4 C5 H5 120.3(17) . .
C6 C5 H5 117.6(17) . .
C5 C6 C1 117.5(3) . .
C5 C6 C7 122.0(2) . .
C1 C6 C7 120.5(3) . .
C8 C7 C12 119.8(2) . .
C8 C7 C6 124.1(2) . .
C12 C7 C6 116.0(2) . .
C7 C8 C9 130.2(3) . .
C7 C8 H8 114.9(14) . .
C9 C8 H8 114.9(14) . .
C11 C9 C10 118.0(2) 2_575 .
C11 C9 C8 124.8(3) 2_575 .
C10 C9 C8 117.2(3) . .
C11 C10 C9 121.3(3) . .
C11 C10 H10 119.0(15) . .
C9 C10 H10 119.6(15) . .
C10 C11 C9 120.7(3) . 2_575
C10 C11 H11 120.8(16) . .
C9 C11 H11 118.4(16) 2_575 .
N1 C12 C7 177.2(3) . .

loop_
_geom_bond_atom_site_label_1
_geom_bond_atom_site_label_2
_geom_bond_distance
_geom_bond_site_symmetry_2
N1 C12 1.148(3) .
C1 C2 1.383(4) .
C1 C6 1.392(4) .
C1 H1 0.96(3) .
C2 C3 1.353(4) .
C2 H2 0.98(3) .
C3 C4 1.379(4) .
C3 H3 0.99(3) .
C4 C5 1.371(4) .
C4 H4 1.03(3) .
C5 C6 1.381(4) .
C5 H5 0.98(3) .
C6 C7 1.476(3) .
C7 C8 1.347(3) .
C7 C12 1.423(4) .
C8 C9 1.464(4) .
C8 H8 0.99(2) .
C9 C11 1.386(4) 2_575
C9 C10 1.400(4) .
C10 C11 1.378(4) .
C10 H10 0.98(3) .
C11 C9 1.386(4) 2_575
C11 H11 0.98(3) .
